data_4340960
loop_
_publ_author_name
'Eckenhoff, William T.'
'Brennessel, William W.'
'Eisenberg, Richard'

_publ_section_title
;
 Light-driven hydrogen production from aqueous protons using molybdenum
 catalysts.
;
_journal_issue 18
_journal_name_full 'Inorganic chemistry'
_journal_page_first 9860
_journal_page_last 9869
_journal_paper_doi 10.1021/ic501440a
_journal_volume 53
_journal_year 2014
_chemical_formula_moiety 'C22 H18 Cl4 Mo N2 S4'
_chemical_formula_sum 'C22 H18 Cl4 Mo N2 S4'
_chemical_formula_weight 676.36
_chemical_name_common eiswe17
_chemical_name_systematic
; 
 ? 
;
_space_group_IT_number 63
_symmetry_cell_setting orthorhombic
_symmetry_space_group_name_Hall '-C 2c 2'
_symmetry_space_group_name_H-M 'C m c m'
_atom_sites_solution_hydrogens geom
_atom_sites_solution_primary direct
_atom_sites_solution_secondary difmap
_audit_creation_method SHELXL-97
_cell_angle_alpha 90.00
_cell_angle_beta 90.00
_cell_angle_gamma 90.00
_cell_formula_units_Z 4
_cell_length_a 18.0529(10)
_cell_length_b 9.0139(5)
_cell_length_c 18.1341(10)
_cell_measurement_reflns_used 4079
_cell_measurement_temperature 223(2)
_cell_measurement_theta_max 32.04
_cell_measurement_theta_min 2.53
_cell_volume 2950.9(3)
_computing_cell_refinement 'SAINT (Bruker, 2009)'
_computing_data_collection 'APEX2 (Bruker, 2011)'
_computing_data_reduction 'SAINT (Bruker, 2009)'
_computing_molecular_graphics 'SHELXTL (Sheldrick, 2008)'
_computing_publication_material 'SHELXTL (Sheldrick, 2008)'
_computing_structure_refinement 'SHELXL-97 (Sheldrick, 2008)'
_computing_structure_solution 'SIR97 (Altomare et al., 1999)'
_diffrn_ambient_temperature 223(2)
_diffrn_measured_fraction_theta_full 0.998
_diffrn_measured_fraction_theta_max 0.998
_diffrn_measurement_device_type 'Bruker SMART APEX II CCD Platform'
_diffrn_measurement_method 'area detector, \w scans per \f'
_diffrn_radiation_monochromator graphite
_diffrn_radiation_source 'fine-focus sealed tube'
_diffrn_radiation_type MoK\a
_diffrn_radiation_wavelength 0.71073
_diffrn_reflns_av_R_equivalents 0.0479
_diffrn_reflns_av_sigmaI/netI 0.0229
_diffrn_reflns_limit_h_max 31
_diffrn_reflns_limit_h_min -30
_diffrn_reflns_limit_k_max 15
_diffrn_reflns_limit_k_min -15
_diffrn_reflns_limit_l_max 31
_diffrn_reflns_limit_l_min -30
_diffrn_reflns_number 44610
_diffrn_reflns_theta_full 37.78
_diffrn_reflns_theta_max 37.78
_diffrn_reflns_theta_min 2.25
_diffrn_standards_number 0
_exptl_absorpt_coefficient_mu 1.104
_exptl_absorpt_correction_T_max 0.8789
_exptl_absorpt_correction_T_min 0.7776
_exptl_absorpt_correction_type multi-scan
_exptl_absorpt_process_details 'SADABS (Sheldrick, 2008)'
_exptl_crystal_colour red
_exptl_crystal_density_diffrn 1.522
_exptl_crystal_density_method 'not measured'
_exptl_crystal_description plate
_exptl_crystal_F_000 1352
_exptl_crystal_size_max 0.24
_exptl_crystal_size_mid 0.20
_exptl_crystal_size_min 0.12
_refine_diff_density_max 0.684
_refine_diff_density_min -0.705
_refine_diff_density_rms 0.082
_refine_ls_extinction_method none
_refine_ls_goodness_of_fit_ref 1.031
_refine_ls_hydrogen_treatment constr
_refine_ls_matrix_type full
_refine_ls_number_parameters 111
_refine_ls_number_reflns 4149
_refine_ls_number_restraints 24
_refine_ls_restrained_S_all 1.036
_refine_ls_R_factor_all 0.0473
_refine_ls_R_factor_gt 0.0356
_refine_ls_shift/su_max 0.002
_refine_ls_shift/su_mean 0.000
_refine_ls_structure_factor_coef Fsqd
_refine_ls_weighting_details 'calc w=1/[\s^2^(Fo^2^)+(0.0580P)^2^+1.0106P] where P=(Fo^2^+2Fc^2^)/3'
_refine_ls_weighting_scheme calc
_refine_ls_wR_factor_gt 0.0947
_refine_ls_wR_factor_ref 0.1021
_reflns_number_gt 3350
_reflns_number_total 4149
_reflns_threshold_expression >2sigma(I)
_cod_data_source_file ic501440a_si_003.cif
_cod_data_source_block eiswe17
_cod_depositor_comments 'Adding full bibliography for 4340958--4340963.cif.'
_cod_database_code 4340960

loop_
_symmetry_equiv_pos_as_xyz
'x, y, z'
'-x, -y, z+1/2'
'-x, y, -z+1/2'
'x, -y, -z'
'x+1/2, y+1/2, z'
'-x+1/2, -y+1/2, z+1/2'
'-x+1/2, y+1/2, -z+1/2'
'x+1/2, -y+1/2, -z'
'-x, -y, -z'
'x, y, -z-1/2'
'x, -y, z-1/2'
'-x, y, z'
'-x+1/2, -y+1/2, -z'
'x+1/2, y+1/2, -z-1/2'
'x+1/2, -y+1/2, z-1/2'
'-x+1/2, y+1/2, z'

loop_
_atom_site_label
_atom_site_type_symbol
_atom_site_fract_x
_atom_site_fract_y
_atom_site_fract_z
_atom_site_U_iso_or_equiv
_atom_site_adp_type
_atom_site_occupancy
_atom_site_symmetry_multiplicity
_atom_site_calc_flag
_atom_site_refinement_flags
_atom_site_disorder_assembly
_atom_site_disorder_group
Mo1 Mo 0.5000 0.34110(2) 0.2500 0.02472(6) Uani 1 4 d S . .
Cl1 Cl 0.27450(4) 0.12195(10) 0.42172(5) 0.0840(2) Uani 1 1 d . . .
S1 S 0.411611(19) 0.25820(4) 0.33539(2) 0.03493(9) Uani 1 1 d . . .
C1 C 0.33731(8) 0.18248(16) 0.28842(11) 0.0392(3) Uani 1 1 d . . .
C2 C 0.27600(11) 0.1226(2) 0.32665(14) 0.0558(5) Uani 1 1 d . . .
C3 C 0.21676(12) 0.0644(3) 0.28897(17) 0.0733(7) Uani 1 1 d . . .
C4 C 0.5000 0.5209(2) 0.32366(12) 0.0335(4) Uani 1 2 d S . .
N1 N 0.5000 0.6239(2) 0.36096(12) 0.0420(4) Uani 1 2 d S A .
C5 C 0.5000 0.7583(3) 0.40519(16) 0.0553(7) Uani 1 2 d SD . .
C6 C 0.5243(10) 0.720(2) 0.4835(5) 0.086(6) Uani 0.285(9) 1 d PD A -1
H6A H 0.4918 0.6440 0.5035 0.129 Uiso 0.285(9) 1 calc PR A -1
H6B H 0.5217 0.8077 0.5142 0.129 Uiso 0.285(9) 1 calc PR A -1
H6C H 0.5748 0.6830 0.4827 0.129 Uiso 0.285(9) 1 calc PR A -1
C7 C 0.5592(7) 0.8576(10) 0.3689(10) 0.092(4) Uani 0.285(9) 1 d PDU A -1
H7A H 0.6067 0.8077 0.3703 0.139 Uiso 0.285(9) 1 calc PR A -1
H7B H 0.5625 0.9507 0.3955 0.139 Uiso 0.285(9) 1 calc PR A -1
H7C H 0.5455 0.8768 0.3181 0.139 Uiso 0.285(9) 1 calc PR A -1
C8 C 0.4239(4) 0.8270(10) 0.4003(10) 0.092(4) Uani 0.285(9) 1 d PDU A -1
H8A H 0.4118 0.8457 0.3490 0.139 Uiso 0.285(9) 1 calc PR A -1
H8B H 0.4233 0.9198 0.4274 0.139 Uiso 0.285(9) 1 calc PR A -1
H8C H 0.3877 0.7597 0.4213 0.139 Uiso 0.285(9) 1 calc PR A -1
C6' C 0.5547(14) 0.716(3) 0.4701(9) 0.086(6) Uani 0.215(9) 1 d PD A -5
H6D H 0.5364 0.6289 0.4954 0.129 Uiso 0.215(9) 1 calc PR A -5
H6E H 0.5577 0.7984 0.5046 0.129 Uiso 0.215(9) 1 calc PR A -5
H6F H 0.6035 0.6962 0.4501 0.129 Uiso 0.215(9) 1 calc PR A -5
C7' C 0.5343(12) 0.8830(14) 0.3642(12) 0.100(4) Uani 0.215(9) 1 d PDU A -5
H7D H 0.5844 0.8561 0.3500 0.151 Uiso 0.215(9) 1 calc PR A -5
H7E H 0.5358 0.9703 0.3955 0.151 Uiso 0.215(9) 1 calc PR A -5
H7F H 0.5054 0.9041 0.3204 0.151 Uiso 0.215(9) 1 calc PR A -5
C8' C 0.4243(8) 0.7746(17) 0.4362(13) 0.100(4) Uani 0.215(9) 1 d PDU A -5
H8D H 0.3887 0.7821 0.3962 0.151 Uiso 0.215(9) 1 calc PR A -5
H8E H 0.4220 0.8636 0.4662 0.151 Uiso 0.215(9) 1 calc PR A -5
H8F H 0.4127 0.6889 0.4663 0.151 Uiso 0.215(9) 1 calc PR A -5

loop_
_atom_site_aniso_label
_atom_site_aniso_U_11
_atom_site_aniso_U_22
_atom_site_aniso_U_33
_atom_site_aniso_U_23
_atom_site_aniso_U_13
_atom_site_aniso_U_12
Mo1 0.02377(9) 0.01874(9) 0.03164(11) 0.000 0.000 0.000
Cl1 0.0622(4) 0.1033(5) 0.0864(5) 0.0327(4) 0.0299(3) -0.0111(3)
S1 0.03147(17) 0.03505(17) 0.03828(19) 0.00538(13) 0.00439(12) -0.00205(12)
C1 0.0277(6) 0.0285(6) 0.0615(10) 0.0052(6) 0.0052(6) -0.0035(4)
C2 0.0384(8) 0.0457(9) 0.0833(15) 0.0138(9) 0.0146(9) -0.0074(7)
C3 0.0397(8) 0.0558(12) 0.124(2) 0.0112(13) 0.0088(11) -0.0194(9)
C4 0.0368(9) 0.0244(7) 0.0392(10) -0.0013(7) 0.000 0.000
N1 0.0508(11) 0.0310(8) 0.0443(10) -0.0089(7) 0.000 0.000
C5 0.080(2) 0.0322(10) 0.0534(15) -0.0166(10) 0.000 0.000
C6 0.136(18) 0.077(4) 0.045(4) -0.019(4) -0.008(6) -0.002(8)
C7 0.083(5) 0.023(4) 0.171(10) -0.018(5) 0.026(6) 0.002(3)
C8 0.083(5) 0.023(4) 0.171(10) -0.018(5) 0.026(6) 0.002(3)
C6' 0.136(18) 0.077(4) 0.045(4) -0.019(4) -0.008(6) -0.002(8)
C7' 0.132(9) 0.029(4) 0.139(9) -0.014(5) 0.041(8) 0.008(5)
C8' 0.132(9) 0.029(4) 0.139(9) -0.014(5) 0.041(8) 0.008(5)

loop_
_atom_type_symbol
_atom_type_description
_atom_type_scat_dispersion_real
_atom_type_scat_dispersion_imag
_atom_type_scat_source
C C 0.0033 0.0016 'International Tables Vol C Tables 4.2.6.8 and 6.1.1.4'
H H 0.0000 0.0000 'International Tables Vol C Tables 4.2.6.8 and 6.1.1.4'
N N 0.0061 0.0033 'International Tables Vol C Tables 4.2.6.8 and 6.1.1.4'
S S 0.1246 0.1234 'International Tables Vol C Tables 4.2.6.8 and 6.1.1.4'
Cl Cl 0.1484 0.1585 'International Tables Vol C Tables 4.2.6.8 and 6.1.1.4'
Mo Mo -1.6832 0.6857 'International Tables Vol C Tables 4.2.6.8 and 6.1.1.4'

loop_
_geom_angle_atom_site_label_1
_geom_angle_atom_site_label_2
_geom_angle_atom_site_label_3
_geom_angle
_geom_angle_site_symmetry_1
_geom_angle_site_symmetry_3
C4 Mo1 C4 78.99(11) . 10_556
C4 Mo1 S1 131.73(3) . 10_556
C4 Mo1 S1 79.98(4) 10_556 10_556
C4 Mo1 S1 79.98(4) . 12_655
C4 Mo1 S1 131.73(3) 10_556 12_655
S1 Mo1 S1 142.85(2) 10_556 12_655
C4 Mo1 S1 131.73(3) . 3_655
C4 Mo1 S1 79.98(4) 10_556 3_655
S1 Mo1 S1 85.726(19) 10_556 3_655
S1 Mo1 S1 82.62(2) 12_655 3_655
C4 Mo1 S1 79.98(4) . .
C4 Mo1 S1 131.73(3) 10_556 .
S1 Mo1 S1 82.62(2) 10_556 .
S1 Mo1 S1 85.727(19) 12_655 .
S1 Mo1 S1 142.85(2) 3_655 .
C1 S1 Mo1 109.16(6) . .
C1 C1 C2 119.38(14) 10_556 .
C1 C1 S1 119.51(6) 10_556 .
C2 C1 S1 121.10(17) . .
C3 C2 C1 120.8(2) . .
C3 C2 Cl1 118.94(17) . .
C1 C2 Cl1 120.27(18) . .
C2 C3 C3 119.84(15) . 10_556
N1 C4 Mo1 176.6(2) . .
C4 N1 C5 177.4(3) . .
N1 C5 C7' 110.8(7) . .
N1 C5 C7' 110.8(7) . 12_655
N1 C5 C8' 106.9(6) . .
C7' C5 C8' 120.0(9) . .
N1 C5 C8' 106.9(6) . 12_655
C7' C5 C8' 120.0(9) 12_655 12_655
N1 C5 C8 108.0(5) . .
N1 C5 C8 108.0(5) . 12_655
N1 C5 C6 108.9(8) . .
C8 C5 C6 114.2(7) . .
N1 C5 C6 108.9(8) . 12_655
C8 C5 C6 114.2(7) 12_655 12_655
N1 C5 C7 104.4(5) . .
C8 C5 C7 111.6(6) . .
C6 C5 C7 109.3(7) . .
N1 C5 C7 104.4(5) . 12_655
C8 C5 C7 111.6(6) 12_655 12_655
C6 C5 C7 109.3(7) 12_655 12_655
N1 C5 C6' 102.2(10) . .
C7' C5 C6' 107.0(12) . .
C8' C5 C6' 108.4(12) . .
C5 C6 H6A 109.5 . .
C5 C6 H6B 109.5 . .
C5 C6 H6C 109.5 . .
C5 C7 H7A 109.5 . .
C5 C7 H7B 109.5 . .
C5 C7 H7C 109.5 . .
C5 C8 H8A 109.5 . .
C5 C8 H8B 109.5 . .
C5 C8 H8C 109.5 . .
C5 C6' H6D 109.5 . .
C5 C6' H6E 109.5 . .
C5 C6' H6F 109.5 . .
C5 C7' H7D 109.5 . .
C5 C7' H7E 109.5 . .
C5 C7' H7F 109.5 . .
C5 C8' H8D 109.5 . .
C5 C8' H8E 109.5 . .
C5 C8' H8F 109.5 . .

loop_
_geom_bond_atom_site_label_1
_geom_bond_atom_site_label_2
_geom_bond_distance
_geom_bond_site_symmetry_2
Mo1 C4 2.100(2) .
Mo1 C4 2.100(2) 10_556
Mo1 S1 2.3457(4) 10_556
Mo1 S1 2.3457(4) 12_655
Mo1 S1 2.3457(4) 3_655
Mo1 S1 2.3457(4) .
Cl1 C2 1.724(3) .
S1 C1 1.7294(17) .
C1 C1 1.393(4) 10_556
C1 C2 1.413(2) .
C2 C3 1.373(3) .
C3 C3 1.413(6) 10_556
C4 N1 1.149(3) .
N1 C5 1.453(3) .
C5 C7' 1.483(14) .
C5 C7' 1.483(14) 12_655
C5 C8' 1.485(13) .
C5 C8' 1.485(13) 12_655
C5 C8 1.510(7) .
C5 C8 1.510(7) 12_655
C5 C6 1.527(7) .
C5 C6 1.527(7) 12_655
C5 C7 1.541(7) .
C5 C7 1.541(7) 12_655
C5 C6' 1.582(13) .
C6 H6A 0.9700 .
C6 H6B 0.9700 .
C6 H6C 0.9700 .
C7 H7A 0.9700 .
C7 H7B 0.9700 .
C7 H7C 0.9700 .
C8 H8A 0.9700 .
C8 H8B 0.9700 .
C8 H8C 0.9700 .
C6' H6D 0.9700 .
C6' H6E 0.9700 .
C6' H6F 0.9700 .
C7' H7D 0.9700 .
C7' H7E 0.9700 .
C7' H7F 0.9700 .
C8' H8D 0.9700 .
C8' H8E 0.9700 .
C8' H8F 0.9700 .

loop_
_geom_torsion_atom_site_label_1
_geom_torsion_atom_site_label_2
_geom_torsion_atom_site_label_3
_geom_torsion_atom_site_label_4
_geom_torsion
_geom_torsion_site_symmetry_1
_geom_torsion_site_symmetry_4
C4 Mo1 S1 C1 136.52(7) . .
C4 Mo1 S1 C1 71.20(9) 10_556 .
S1 Mo1 S1 C1 1.73(6) 10_556 .
S1 Mo1 S1 C1 -142.92(5) 12_655 .
S1 Mo1 S1 C1 -71.09(5) 3_655 .
Mo1 S1 C1 C1 -1.49(5) . 10_556
Mo1 S1 C1 C2 179.50(13) . .
C1 C1 C2 C3 0.1(3) 10_556 .
S1 C1 C2 C3 179.15(18) . .
C1 C1 C2 Cl1 -179.75(9) 10_556 .
S1 C1 C2 Cl1 -0.7(2) . .
C1 C2 C3 C3 -0.1(3) . 10_556
Cl1 C2 C3 C3 179.74(9) . 10_556
C4 Mo1 C4 N1 -0.001(10) 10_556 .
S1 Mo1 C4 N1 -65.72(5) 10_556 .
S1 Mo1 C4 N1 136.307(17) 12_655 .
S1 Mo1 C4 N1 65.72(5) 3_655 .
S1 Mo1 C4 N1 -136.307(16) . .
Mo1 C4 N1 C5 0.00(2) . .
C4 N1 C5 C7' -26.6(11) . .
C4 N1 C5 C7' 26.6(11) . 12_655
C4 N1 C5 C8' 105.8(10) . .
C4 N1 C5 C8' -105.8(10) . 12_655
C4 N1 C5 C8 73.2(7) . .
C4 N1 C5 C8 -73.2(7) . 12_655
C4 N1 C5 C6 -162.3(8) . .
C4 N1 C5 C6 162.3(8) . 12_655
C4 N1 C5 C7 -45.7(7) . .
C4 N1 C5 C7 45.7(7) . 12_655
C4 N1 C5 C6' -140.3(11) . .
